data_4301592
loop_
_publ_author_name
'Toshihide Mochizuki'
'Takashi Nogami'
'Takayuki Ishida'

_publ_contact_author_address
;
    Department of Applied Physics and Chemistry, The University of 
    Electro-Communications, Chofu, Tokyo 182-8585, Japan
;
_publ_contact_author_email ' ishi@pc.uec.ac.jp '
_publ_contact_author_fax ' +81-42-443-5501 '
_publ_contact_author_name ' Takayuki Ishida'
_publ_contact_author_phone ' +81-42-443-5490 '
_publ_section_title
;
Ferromagnetic Superexchange Coupling through a Diamagnetic Iron(II) Ion in
a Mixed-Valent Iron(III, II, III) meso-Helicate
;
_journal_name_full 'Inorganic Chemistry'
_journal_page_first 2254
_journal_page_last 2259
_journal_paper_doi 10.1021/ic8020589
_journal_volume 48
_journal_year 2009
_chemical_formula_moiety 'C48 H72 Fe3 N18 O6, C H4 O, 2(Cl O4) '
_chemical_formula_sum 'C49 H76 Cl2 Fe3 N18 O15'
_chemical_formula_weight 1395.73
_space_group_IT_number 14
_symmetry_cell_setting monoclinic
_symmetry_Int_Tables_number 14
_symmetry_space_group_name_Hall '-P 2ybc'
_symmetry_space_group_name_H-M 'P 1 21/c 1'
_audit_creation_date 2008-04-22
_audit_creation_method 'by CrystalStructure 3.8'
_cell_angle_alpha 90.0000
_cell_angle_beta 111.572(7)
_cell_angle_gamma 90.0000
_cell_formula_units_Z 2
_cell_length_a 11.523(7)
_cell_length_b 24.015(12)
_cell_length_c 12.456(7)
_cell_measurement_reflns_used 291
_cell_measurement_temperature 90.
_cell_measurement_theta_max 27.5
_cell_measurement_theta_min 3.1
_cell_volume 3205(3)
_computing_cell_refinement CrystalClear
_computing_data_collection CrystalClear
_computing_data_reduction CrystalStructure
_computing_publication_material 'CrystalStructure 3.8'
_computing_structure_refinement CRYSTALS
_computing_structure_solution SIR92
_diffrn_detector_area_resol_mean 7.31
_diffrn_measured_fraction_theta_full 0.999
_diffrn_measured_fraction_theta_max 0.999
_diffrn_measurement_device_type 'Rigaku Saturn'
_diffrn_measurement_method \w
_diffrn_radiation_type 'Mo K\a'
_diffrn_radiation_wavelength 0.71070
_diffrn_reflns_av_R_equivalents 0.068
_diffrn_reflns_limit_h_max 14
_diffrn_reflns_limit_h_min -14
_diffrn_reflns_limit_k_max 31
_diffrn_reflns_limit_k_min -31
_diffrn_reflns_limit_l_max 15
_diffrn_reflns_limit_l_min -16
_diffrn_reflns_number 54801
_diffrn_reflns_theta_full 27.47
_diffrn_reflns_theta_max 27.47
_exptl_absorpt_coefficient_mu 0.828
_exptl_absorpt_correction_T_max 0.847
_exptl_absorpt_correction_T_min 0.841
_exptl_absorpt_correction_type numerical
_exptl_absorpt_process_details
;
    Higashi, T. (1999). Program for Absorption Correction.
    Rigaku Corporation, Tokyo, Japan.
;
_exptl_crystal_colour red
_exptl_crystal_density_diffrn 1.446
_exptl_crystal_density_method 'not measured'
_exptl_crystal_description platelet
_exptl_crystal_F_000 1456.00
_exptl_crystal_size_max 0.20
_exptl_crystal_size_mid 0.20
_exptl_crystal_size_min 0.20
_refine_diff_density_max 0.70
_refine_diff_density_min -0.97
_refine_ls_extinction_coef 1(31)
_refine_ls_extinction_method 'Larson (1970) Crystallographic Computing eq. 22'
_refine_ls_goodness_of_fit_ref 0.970
_refine_ls_hydrogen_treatment refall
_refine_ls_number_parameters 444
_refine_ls_number_reflns 7334
_refine_ls_R_factor_gt 0.0466
_refine_ls_shift/su_max 0.0000
_refine_ls_structure_factor_coef F
_refine_ls_weighting_details 'w = 1/[0.0010Fo^2^ + 1.0000\s(Fo^2^)]'
_refine_ls_weighting_scheme calc
_refine_ls_wR_factor_ref 0.0704
_reflns_number_gt 5301
_reflns_number_total 7334
_reflns_threshold_expression F^2^>2.0\s(F^2^)
_cod_data_source_file ic8020589_si_002.cif
_cod_data_source_block '__[Fe3PzNTR6](ClO4)2(CH3OH)'
_cod_original_cell_volume 3206(3)
_cod_original_formula_sum 'C49 H76 Cl2 Fe3 N18 O15 '
_cod_database_code 4301592

loop_
_symmetry_equiv_pos_site_id
_symmetry_equiv_pos_as_xyz
1 +X,+Y,+Z
2 -X,1/2+Y,1/2-Z
3 -X,-Y,-Z
4 +X,1/2-Y,1/2+Z

loop_
_atom_site_label
_atom_site_type_symbol
_atom_site_fract_x
_atom_site_fract_y
_atom_site_fract_z
_atom_site_U_iso_or_equiv
_atom_site_adp_type
_atom_site_occupancy
_atom_site_symmetry_multiplicity
_atom_site_calc_flag
_atom_site_refinement_flags
_atom_site_disorder_assembly
_atom_site_disorder_group
Fe(1) Fe 1.0000 0.0000 0.0000 0.01098(14) Uani 1.00 2 d S . .
Fe(2) Fe 0.87134(4) 0.09703(2) 0.15908(3) 0.00962(10) Uani 1.00 1 d . . .
Cl(1) Cl 0.36888(9) 0.13548(4) 0.62216(7) 0.0362(2) Uani 1.00 1 d . . .
O(1) O 0.86049(19) 0.08703(9) 0.31466(17) 0.0145(5) Uani 1.00 1 d . . .
O(2) O 0.69697(18) 0.12751(9) 0.11121(17) 0.0138(4) Uani 1.00 1 d . . .
O(3) O 0.92723(18) 0.17538(9) 0.21224(17) 0.0148(5) Uani 1.00 1 d . . .
O(4) O 0.2398(2) 0.12031(13) 0.5663(2) 0.0440(8) Uani 1.00 1 d . . .
O(5) O 0.3778(3) 0.19020(15) 0.6731(2) 0.0575(10) Uani 1.00 1 d . . .
O(6) O 0.4276(3) 0.13689(14) 0.5388(2) 0.0552(10) Uani 1.00 1 d . . .
O(7) O 0.4291(2) 0.09623(15) 0.7117(2) 0.0550(9) Uani 1.00 1 d . . .
O(8) O 0.5097(5) -0.0041(2) 0.9467(5) 0.0498(19) Uani 0.50 1 d P . .
N(1) N 0.8967(2) -0.02265(10) 0.0870(2) 0.0135(5) Uani 1.00 1 d . . .
N(2) N 0.8661(2) 0.01078(10) 0.1598(2) 0.0116(5) Uani 1.00 1 d . . .
N(3) N 0.8011(2) 0.04852(11) 0.3533(2) 0.0152(6) Uani 1.00 1 d . . .
N(4) N 0.8850(2) 0.06131(11) -0.0711(2) 0.0140(5) Uani 1.00 1 d . . .
N(5) N 0.8227(2) 0.09173(10) -0.0182(2) 0.0115(5) Uani 1.00 1 d . . .
N(6) N 0.6334(2) 0.16017(10) 0.0220(2) 0.0138(5) Uani 1.00 1 d . . .
N(7) N 1.1020(2) 0.04855(11) 0.1272(2) 0.0142(6) Uani 1.00 1 d . . .
N(8) N 1.0551(2) 0.08995(10) 0.1739(2) 0.0124(5) Uani 1.00 1 d . . .
N(9) N 1.0350(2) 0.19201(11) 0.2922(2) 0.0160(6) Uani 1.00 1 d . . .
C(1) C 0.8116(2) -0.02117(12) 0.2186(2) 0.0141(6) Uani 1.00 1 d . . .
C(2) C 0.8052(2) -0.07659(13) 0.1806(2) 0.0181(7) Uani 1.00 1 d . . .
C(3) C 0.8603(2) -0.07526(13) 0.0992(2) 0.0171(7) Uani 1.00 1 d . . .
C(4) C 0.7760(2) -0.00086(12) 0.3092(2) 0.0151(7) Uani 1.00 1 d . . .
C(5) C 0.7710(3) 0.06887(14) 0.4551(2) 0.0219(8) Uani 1.00 1 d . . .
C(6) C 0.7053(3) 0.02358(16) 0.4974(3) 0.0328(10) Uani 1.00 1 d . . .
C(7) C 0.6837(3) 0.11884(16) 0.4117(3) 0.0349(11) Uani 1.00 1 d . . .
C(8) C 0.8943(3) 0.08462(17) 0.5482(2) 0.0331(10) Uani 1.00 1 d . . .
C(9) C 0.7338(2) 0.12185(12) -0.1004(2) 0.0140(6) Uani 1.00 1 d . . .
C(10) C 0.7408(3) 0.11127(14) -0.2084(2) 0.0202(7) Uani 1.00 1 d . . .
C(11) C 0.8364(2) 0.07324(14) -0.1853(2) 0.0201(7) Uani 1.00 1 d . . .
C(12) C 0.6470(2) 0.15751(13) -0.0767(2) 0.0165(7) Uani 1.00 1 d . . .
C(13) C 0.5427(2) 0.19877(13) 0.0473(2) 0.0171(7) Uani 1.00 1 d . . .
C(14) C 0.6193(3) 0.23276(16) 0.1526(3) 0.0315(9) Uani 1.00 1 d . . .
C(15) C 0.4481(3) 0.16231(15) 0.0730(3) 0.0250(8) Uani 1.00 1 d . . .
C(16) C 0.4805(3) 0.23755(14) -0.0547(2) 0.0251(8) Uani 1.00 1 d . . .
C(17) C 1.1525(2) 0.11758(14) 0.2519(2) 0.0172(7) Uani 1.00 1 d . . .
C(18) C 1.2648(2) 0.09328(15) 0.2558(2) 0.0233(8) Uani 1.00 1 d . . .
C(19) C 1.2286(2) 0.05091(15) 0.1761(2) 0.0206(7) Uani 1.00 1 d . . .
C(20) C 1.1392(2) 0.16565(13) 0.3126(2) 0.0179(7) Uani 1.00 1 d . . .
C(21) C 1.0228(2) 0.24619(13) 0.3499(2) 0.0209(7) Uani 1.00 1 d . . .
C(22) C 0.9290(3) 0.23689(15) 0.4078(3) 0.0255(8) Uani 1.00 1 d . . .
C(23) C 0.9781(3) 0.28950(14) 0.2540(3) 0.0291(9) Uani 1.00 1 d . . .
C(24) C 1.1482(3) 0.26350(16) 0.4396(3) 0.0338(9) Uani 1.00 1 d . . .
C(25) C 0.5099(7) -0.0164(4) 0.8516(8) 0.050(2) Uani 0.50 1 d P . .
H(1) H 0.7707 -0.1077 0.2054 0.023 Uiso 1.00 1 c R . .
H(2) H 0.8710 -0.1067 0.0575 0.022 Uiso 1.00 1 c R . .
H(3) H 0.7308 -0.0252 0.3397 0.019 Uiso 1.00 1 c R . .
H(4) H 0.6176 0.0267 0.4578 0.046 Uiso 1.00 1 c R . .
H(5) H 0.7247 0.0277 0.5780 0.046 Uiso 1.00 1 c R . .
H(6) H 0.7323 -0.0120 0.4825 0.046 Uiso 1.00 1 c R . .
H(7) H 0.7321 0.1519 0.4234 0.048 Uiso 1.00 1 c R . .
H(8) H 0.6294 0.1212 0.4533 0.048 Uiso 1.00 1 c R . .
H(9) H 0.6359 0.1146 0.3317 0.048 Uiso 1.00 1 c R . .
H(10) H 0.9284 0.0531 0.5954 0.042 Uiso 1.00 1 c R . .
H(11) H 0.8815 0.1137 0.5943 0.042 Uiso 1.00 1 c R . .
H(12) H 0.9505 0.0969 0.5132 0.042 Uiso 1.00 1 c R . .
H(13) H 0.6913 0.1269 -0.2809 0.025 Uiso 1.00 1 c R . .
H(14) H 0.8643 0.0575 -0.2415 0.025 Uiso 1.00 1 c R . .
H(15) H 0.5959 0.1809 -0.1370 0.019 Uiso 1.00 1 c R . .
H(16) H 0.6218 0.2139 0.2204 0.036 Uiso 1.00 1 c R . .
H(17) H 0.5821 0.2683 0.1494 0.036 Uiso 1.00 1 c R . .
H(18) H 0.7018 0.2372 0.1540 0.036 Uiso 1.00 1 c R . .
H(19) H 0.3797 0.1549 0.0034 0.031 Uiso 1.00 1 c R . .
H(20) H 0.4191 0.1810 0.1255 0.031 Uiso 1.00 1 c R . .
H(21) H 0.4865 0.1282 0.1062 0.031 Uiso 1.00 1 c R . .
H(22) H 0.5287 0.2705 -0.0460 0.031 Uiso 1.00 1 c R . .
H(23) H 0.3993 0.2470 -0.0575 0.031 Uiso 1.00 1 c R . .
H(24) H 0.4743 0.2192 -0.1242 0.031 Uiso 1.00 1 c R . .
H(25) H 1.3474 0.1037 0.3028 0.027 Uiso 1.00 1 c R . .
H(26) H 1.2839 0.0267 0.1580 0.025 Uiso 1.00 1 c R . .
H(27) H 1.2113 0.1793 0.3728 0.021 Uiso 1.00 1 c R . .
H(28) H 0.8475 0.2455 0.3550 0.031 Uiso 1.00 1 c R . .
H(29) H 0.9488 0.2601 0.4739 0.031 Uiso 1.00 1 c R . .
H(30) H 0.9321 0.1990 0.4305 0.032 Uiso 1.00 1 c R . .
H(31) H 1.0481 0.3069 0.2452 0.033 Uiso 1.00 1 c R . .
H(32) H 0.9294 0.3167 0.2736 0.033 Uiso 1.00 1 c R . .
H(33) H 0.9289 0.2720 0.1836 0.033 Uiso 1.00 1 c R . .
H(34) H 1.1564 0.2479 0.5121 0.038 Uiso 1.00 1 c R . .
H(35) H 1.1524 0.3029 0.4456 0.038 Uiso 1.00 1 c R . .
H(36) H 1.2138 0.2503 0.4174 0.038 Uiso 1.00 1 c R . .
H(37) H 0.4659 -0.0501 0.8238 0.063 Uiso 0.50 1 c R . .
H(38) H 0.5939 -0.0204 0.8571 0.063 Uiso 0.50 1 c R . .
H(39) H 0.4713 0.0130 0.7999 0.063 Uiso 0.50 1 c R . .
H(40) H 0.4680 -0.0284 0.9809 0.063 Uiso 0.50 1 c R . .

loop_
_atom_site_aniso_label
_atom_site_aniso_U_11
_atom_site_aniso_U_22
_atom_site_aniso_U_33
_atom_site_aniso_U_12
_atom_site_aniso_U_13
_atom_site_aniso_U_23
Fe(1) 0.0096(2) 0.0143(3) 0.0099(2) 0.0024(2) 0.0046(2) -0.0001(2)
Fe(2) 0.0093(2) 0.0107(2) 0.0092(2) -0.00030(15) 0.00371(15) -0.00054(15)
Cl(1) 0.0471(5) 0.0406(5) 0.0183(4) -0.0300(4) 0.0088(3) 0.0006(3)
O(1) 0.0177(10) 0.0148(10) 0.0126(9) -0.0033(8) 0.0074(8) 0.0001(8)
O(2) 0.0121(9) 0.0169(10) 0.0122(9) 0.0046(8) 0.0043(7) 0.0016(8)
O(3) 0.0120(9) 0.0146(10) 0.0150(10) -0.0050(8) 0.0017(8) -0.0035(8)
O(4) 0.0428(16) 0.0471(18) 0.0274(14) -0.0230(14) -0.0046(12) 0.0112(12)
O(5) 0.077(2) 0.055(2) 0.0456(18) -0.0382(18) 0.0280(17) -0.0249(16)
O(6) 0.085(2) 0.056(2) 0.0382(16) -0.0351(18) 0.0392(17) -0.0099(15)
O(7) 0.0329(15) 0.079(2) 0.0368(16) -0.0303(15) -0.0066(12) 0.0290(16)
O(8) 0.036(3) 0.064(4) 0.056(4) 0.032(3) 0.025(3) 0.027(3)
N(1) 0.0126(11) 0.0145(12) 0.0145(11) 0.0022(9) 0.0062(9) -0.0026(9)
N(2) 0.0117(11) 0.0137(12) 0.0109(11) 0.0010(9) 0.0060(9) -0.0003(9)
N(3) 0.0183(12) 0.0193(13) 0.0121(11) 0.0015(10) 0.0103(10) 0.0026(9)
N(4) 0.0141(11) 0.0192(12) 0.0099(11) 0.0034(9) 0.0059(9) 0.0006(9)
N(5) 0.0111(11) 0.0131(11) 0.0127(11) 0.0027(9) 0.0073(9) 0.0008(9)
N(6) 0.0115(11) 0.0152(12) 0.0142(11) 0.0024(9) 0.0042(9) -0.0007(9)
N(7) 0.0118(11) 0.0186(13) 0.0142(11) 0.0022(9) 0.0071(9) -0.0009(9)
N(8) 0.0100(11) 0.0158(12) 0.0120(11) -0.0009(9) 0.0047(9) -0.0014(9)
N(9) 0.0150(12) 0.0157(12) 0.0145(12) -0.0052(10) 0.0022(9) -0.0045(10)
C(1) 0.0158(13) 0.0117(13) 0.0163(13) 0.0004(11) 0.0076(11) 0.0020(11)
C(2) 0.0220(15) 0.0127(14) 0.0231(15) 0.0001(12) 0.0123(12) 0.0014(12)
C(3) 0.0201(15) 0.0108(14) 0.0241(15) 0.0010(11) 0.0124(12) -0.0031(12)
C(4) 0.0212(14) 0.0122(13) 0.0130(13) 0.0004(11) 0.0076(11) 0.0022(11)
C(5) 0.0330(18) 0.0238(17) 0.0165(14) 0.0009(14) 0.0181(13) -0.0018(12)
C(6) 0.052(2) 0.031(2) 0.0311(19) -0.0044(17) 0.0331(18) -0.0017(15)
C(7) 0.050(2) 0.031(2) 0.039(2) 0.0134(17) 0.0333(19) 0.0036(16)
C(8) 0.050(2) 0.038(2) 0.0159(16) -0.0080(18) 0.0174(16) -0.0043(15)
C(9) 0.0157(14) 0.0163(14) 0.0106(13) 0.0028(11) 0.0054(11) 0.0009(11)
C(10) 0.0223(15) 0.0281(17) 0.0122(14) 0.0104(13) 0.0087(12) 0.0054(12)
C(11) 0.0209(15) 0.0274(17) 0.0146(14) 0.0070(13) 0.0097(12) 0.0030(12)
C(12) 0.0150(14) 0.0175(15) 0.0161(14) 0.0041(11) 0.0046(11) 0.0003(11)
C(13) 0.0146(14) 0.0205(15) 0.0160(14) 0.0062(12) 0.0054(11) -0.0049(12)
C(14) 0.0301(18) 0.0301(19) 0.0294(18) 0.0109(15) 0.0053(15) -0.0130(15)
C(15) 0.0173(15) 0.0335(19) 0.0264(17) 0.0086(13) 0.0106(13) 0.0026(14)
C(16) 0.0273(17) 0.0221(17) 0.0275(17) 0.0109(14) 0.0120(14) 0.0012(14)
C(17) 0.0129(13) 0.0235(16) 0.0140(13) -0.0022(12) 0.0037(11) -0.0026(12)
C(18) 0.0099(14) 0.0359(19) 0.0220(16) -0.0012(13) 0.0033(12) -0.0069(14)
C(19) 0.0096(13) 0.0321(18) 0.0196(15) -0.0009(12) 0.0048(11) -0.0048(13)
C(20) 0.0148(14) 0.0203(15) 0.0159(14) -0.0050(12) 0.0023(11) -0.0043(12)
C(21) 0.0180(15) 0.0169(15) 0.0232(16) -0.0037(12) 0.0022(12) -0.0080(12)
C(22) 0.0299(18) 0.0218(17) 0.0256(17) -0.0030(14) 0.0110(14) -0.0083(13)
C(23) 0.0349(19) 0.0144(16) 0.0332(19) -0.0039(14) 0.0069(15) -0.0022(14)
C(24) 0.0304(19) 0.0248(19) 0.038(2) -0.0032(15) 0.0024(16) -0.0151(16)
C(25) 0.023(3) 0.068(6) 0.066(6) 0.013(4) 0.024(4) 0.006(5)

loop_
_atom_type_symbol
_atom_type_description
_atom_type_scat_dispersion_real
_atom_type_scat_dispersion_imag
_atom_type_scat_source
C C 0.003 0.002
;
International Tables for Crystallography
(1992, Vol. C, Tables 4.2.6.8 and 6.1.1.4)
;
H H 0.000 0.000
;
International Tables for Crystallography
(1992, Vol. C, Table 6.1.1.4)
;
Cl Cl 0.148 0.159
;
International Tables for Crystallography
(1992, Vol. C, Tables 4.2.6.8 and 6.1.1.4)
;
Fe Fe 0.346 0.844
;
International Tables for Crystallography
(1992, Vol. C, Tables 4.2.6.8 and 6.1.1.4)
;
N N 0.006 0.003
;
International Tables for Crystallography
(1992, Vol. C, Tables 4.2.6.8 and 6.1.1.4)
;
O O 0.011 0.006
;
International Tables for Crystallography
(1992, Vol. C, Tables 4.2.6.8 and 6.1.1.4)
;

loop_
_geom_angle_atom_site_label_1
_geom_angle_atom_site_label_2
_geom_angle_atom_site_label_3
_geom_angle
_geom_angle_publ_flag
_geom_angle_site_symmetry_1
_geom_angle_site_symmetry_2
_geom_angle_site_symmetry_3
N(1) Fe(1) N(1) 180.00(13) yes . . 3_755
N(1) Fe(1) N(4) 90.63(10) yes . . .
N(1) Fe(1) N(4) 89.37(10) yes . . 3_755
N(1) Fe(1) N(7) 91.36(10) yes . . .
N(1) Fe(1) N(7) 88.64(10) yes . . 3_755
N(1) Fe(1) N(4) 89.37(10) yes 3_755 . .
N(1) Fe(1) N(4) 90.63(10) yes 3_755 . 3_755
N(1) Fe(1) N(7) 88.64(10) yes 3_755 . .
N(1) Fe(1) N(7) 91.36(10) yes 3_755 . 3_755
N(4) Fe(1) N(4) 180.00(15) yes . . 3_755
N(4) Fe(1) N(7) 91.31(9) yes . . .
N(4) Fe(1) N(7) 88.69(9) yes . . 3_755
N(4) Fe(1) N(7) 88.69(9) yes 3_755 . .
N(4) Fe(1) N(7) 91.31(9) yes 3_755 . 3_755
N(7) Fe(1) N(7) 180.00(15) yes . . 3_755
O(1) Fe(2) O(2) 85.39(8) yes . . .
O(1) Fe(2) O(3) 85.43(9) yes . . .
O(1) Fe(2) N(2) 82.16(9) yes . . .
O(1) Fe(2) N(5) 159.29(9) yes . . .
O(1) Fe(2) N(8) 109.33(8) yes . . .
O(2) Fe(2) O(3) 85.50(8) yes . . .
O(2) Fe(2) N(2) 109.72(9) yes . . .
O(2) Fe(2) N(5) 81.79(9) yes . . .
O(2) Fe(2) N(8) 159.47(9) yes . . .
O(3) Fe(2) N(2) 159.38(7) yes . . .
O(3) Fe(2) N(5) 109.58(9) yes . . .
O(3) Fe(2) N(8) 81.63(9) yes . . .
N(2) Fe(2) N(5) 86.93(9) yes . . .
N(2) Fe(2) N(8) 87.01(9) yes . . .
N(5) Fe(2) N(8) 87.51(9) yes . . .
O(4) Cl(1) O(5) 109.7(2) yes . . .
O(4) Cl(1) O(6) 109.57(18) yes . . .
O(4) Cl(1) O(7) 109.25(18) yes . . .
O(5) Cl(1) O(6) 108.7(2) yes . . .
O(5) Cl(1) O(7) 108.70(18) yes . . .
O(6) Cl(1) O(7) 111.0(2) yes . . .
Fe(2) O(1) N(3) 130.72(16) yes . . .
Fe(2) O(2) N(6) 129.9(2) yes . . .
Fe(2) O(3) N(9) 128.31(17) yes . . .
Fe(1) N(1) N(2) 124.61(18) yes . . .
Fe(1) N(1) C(3) 126.6(2) yes . . .
N(2) N(1) C(3) 108.0(2) yes . . .
Fe(2) N(2) N(1) 125.1(2) yes . . .
Fe(2) N(2) C(1) 125.8(2) yes . . .
N(1) N(2) C(1) 108.2(2) yes . . .
O(1) N(3) C(4) 122.9(2) yes . . .
O(1) N(3) C(5) 112.5(2) yes . . .
C(4) N(3) C(5) 124.6(2) yes . . .
Fe(1) N(4) N(5) 125.28(18) yes . . .
Fe(1) N(4) C(11) 125.6(2) yes . . .
N(5) N(4) C(11) 108.0(2) yes . . .
Fe(2) N(5) N(4) 124.57(15) yes . . .
Fe(2) N(5) C(9) 127.1(2) yes . . .
N(4) N(5) C(9) 108.0(2) yes . . .
O(2) N(6) C(12) 122.6(2) yes . . .
O(2) N(6) C(13) 113.2(2) yes . . .
C(12) N(6) C(13) 124.1(2) yes . . .
Fe(1) N(7) N(8) 124.29(16) yes . . .
Fe(1) N(7) C(19) 127.6(2) yes . . .
N(8) N(7) C(19) 107.9(2) yes . . .
Fe(2) N(8) N(7) 125.30(17) yes . . .
Fe(2) N(8) C(17) 125.1(2) yes . . .
N(7) N(8) C(17) 108.1(2) yes . . .
O(3) N(9) C(20) 122.7(2) yes . . .
O(3) N(9) C(21) 112.7(2) yes . . .
C(20) N(9) C(21) 124.5(2) yes . . .
N(2) C(1) C(2) 109.3(3) yes . . .
N(2) C(1) C(4) 123.9(2) yes . . .
C(2) C(1) C(4) 126.7(3) yes . . .
C(1) C(2) C(3) 104.1(2) yes . . .
N(1) C(3) C(2) 110.4(2) yes . . .
N(3) C(4) C(1) 124.6(3) yes . . .
N(3) C(5) C(6) 110.8(2) yes . . .
N(3) C(5) C(7) 106.3(2) yes . . .
N(3) C(5) C(8) 106.4(3) yes . . .
C(6) C(5) C(7) 109.6(3) yes . . .
C(6) C(5) C(8) 111.0(2) yes . . .
C(7) C(5) C(8) 112.6(2) yes . . .
N(5) C(9) C(10) 109.5(2) yes . . .
N(5) C(9) C(12) 123.6(2) yes . . .
C(10) C(9) C(12) 126.9(2) yes . . .
C(9) C(10) C(11) 104.1(2) yes . . .
N(4) C(11) C(10) 110.5(3) yes . . .
N(6) C(12) C(9) 124.3(2) yes . . .
N(6) C(13) C(14) 106.4(2) yes . . .
N(6) C(13) C(15) 107.1(2) yes . . .
N(6) C(13) C(16) 110.5(2) yes . . .
C(14) C(13) C(15) 111.2(3) yes . . .
C(14) C(13) C(16) 109.7(2) yes . . .
C(15) C(13) C(16) 111.9(2) yes . . .
N(8) C(17) C(18) 109.3(2) yes . . .
N(8) C(17) C(20) 123.8(2) yes . . .
C(18) C(17) C(20) 126.8(2) yes . . .
C(17) C(18) C(19) 104.6(2) yes . . .
N(7) C(19) C(18) 110.2(3) yes . . .
N(9) C(20) C(17) 124.5(2) yes . . .
N(9) C(21) C(22) 107.7(2) yes . . .
N(9) C(21) C(23) 106.1(2) yes . . .
N(9) C(21) C(24) 110.7(2) yes . . .
C(22) C(21) C(23) 112.2(2) yes . . .
C(22) C(21) C(24) 109.9(2) yes . . .
C(23) C(21) C(24) 110.1(2) yes . . .
C(25) O(8) H(40) 117.9 no . . .
C(1) C(2) H(1) 127.8 no . . .
C(3) C(2) H(1) 128.1 no . . .
N(1) C(3) H(2) 124.8 no . . .
C(2) C(3) H(2) 124.7 no . . .
N(3) C(4) H(3) 117.6 no . . .
C(1) C(4) H(3) 117.8 no . . .
C(5) C(6) H(4) 109.3 no . . .
C(5) C(6) H(5) 109.7 no . . .
C(5) C(6) H(6) 109.4 no . . .
H(4) C(6) H(5) 109.5 no . . .
H(4) C(6) H(6) 109.5 no . . .
H(5) C(6) H(6) 109.5 no . . .
C(5) C(7) H(7) 109.2 no . . .
C(5) C(7) H(8) 109.5 no . . .
C(5) C(7) H(9) 109.7 no . . .
H(7) C(7) H(8) 109.5 no . . .
H(7) C(7) H(9) 109.5 no . . .
H(8) C(7) H(9) 109.5 no . . .
C(5) C(8) H(10) 109.4 no . . .
C(5) C(8) H(11) 109.6 no . . .
C(5) C(8) H(12) 109.4 no . . .
H(10) C(8) H(11) 109.5 no . . .
H(10) C(8) H(12) 109.5 no . . .
H(11) C(8) H(12) 109.5 no . . .
C(9) C(10) H(13) 128.0 no . . .
C(11) C(10) H(13) 127.9 no . . .
N(4) C(11) H(14) 124.7 no . . .
C(10) C(11) H(14) 124.8 no . . .
N(6) C(12) H(15) 117.8 no . . .
C(9) C(12) H(15) 117.9 no . . .
C(13) C(14) H(16) 109.2 no . . .
C(13) C(14) H(17) 109.7 no . . .
C(13) C(14) H(18) 109.6 no . . .
H(16) C(14) H(17) 109.5 no . . .
H(16) C(14) H(18) 109.5 no . . .
H(17) C(14) H(18) 109.5 no . . .
C(13) C(15) H(19) 109.5 no . . .
C(13) C(15) H(20) 109.5 no . . .
C(13) C(15) H(21) 109.4 no . . .
H(19) C(15) H(20) 109.5 no . . .
H(19) C(15) H(21) 109.5 no . . .
H(20) C(15) H(21) 109.5 no . . .
C(13) C(16) H(22) 109.7 no . . .
C(13) C(16) H(23) 109.3 no . . .
C(13) C(16) H(24) 109.3 no . . .
H(22) C(16) H(23) 109.5 no . . .
H(22) C(16) H(24) 109.5 no . . .
H(23) C(16) H(24) 109.5 no . . .
C(17) C(18) H(25) 127.8 no . . .
C(19) C(18) H(25) 127.6 no . . .
N(7) C(19) H(26) 124.8 no . . .
C(18) C(19) H(26) 125.0 no . . .
N(9) C(20) H(27) 117.6 no . . .
C(17) C(20) H(27) 117.9 no . . .
C(21) C(22) H(28) 109.5 no . . .
C(21) C(22) H(29) 109.8 no . . .
C(21) C(22) H(30) 109.1 no . . .
H(28) C(22) H(29) 109.5 no . . .
H(28) C(22) H(30) 109.5 no . . .
H(29) C(22) H(30) 109.5 no . . .
C(21) C(23) H(31) 109.6 no . . .
C(21) C(23) H(32) 109.2 no . . .
C(21) C(23) H(33) 109.6 no . . .
H(31) C(23) H(32) 109.5 no . . .
H(31) C(23) H(33) 109.5 no . . .
H(32) C(23) H(33) 109.5 no . . .
C(21) C(24) H(34) 109.0 no . . .
C(21) C(24) H(35) 109.7 no . . .
C(21) C(24) H(36) 109.7 no . . .
H(34) C(24) H(35) 109.5 no . . .
H(34) C(24) H(36) 109.5 no . . .
H(35) C(24) H(36) 109.5 no . . .
O(8) C(25) H(37) 111.6 no . . .
O(8) C(25) H(38) 108.7 no . . .
O(8) C(25) H(39) 108.1 no . . .
H(37) C(25) H(38) 109.5 no . . .
H(37) C(25) H(39) 109.5 no . . .
H(38) C(25) H(39) 109.5 no . . .

loop_
_geom_bond_atom_site_label_1
_geom_bond_atom_site_label_2
_geom_bond_distance
_geom_bond_publ_flag
_geom_bond_site_symmetry_1
_geom_bond_site_symmetry_2
Fe(1) N(1) 1.958(2) yes . .
Fe(1) N(1) 1.958(2) yes . 3_755
Fe(1) N(4) 1.961(2) yes . .
Fe(1) N(4) 1.961(2) yes . 3_755
Fe(1) N(7) 1.970(2) yes . .
Fe(1) N(7) 1.970(2) yes . 3_755
Fe(2) O(1) 2.002(2) yes . .
Fe(2) O(2) 2.012(2) yes . .
Fe(2) O(3) 2.020(2) yes . .
Fe(2) N(2) 2.072(2) yes . .
Fe(2) N(5) 2.073(2) yes . .
Fe(2) N(8) 2.064(2) yes . .
Cl(1) O(4) 1.438(2) yes . .
Cl(1) O(5) 1.446(3) yes . .
Cl(1) O(6) 1.433(4) yes . .
Cl(1) O(7) 1.430(3) yes . .
O(1) N(3) 1.341(3) yes . .
O(2) N(6) 1.337(2) yes . .
O(3) N(9) 1.336(2) yes . .
O(8) C(25) 1.221(13) yes . .
N(1) N(2) 1.352(3) yes . .
N(1) C(3) 1.357(4) yes . .
N(2) C(1) 1.363(4) yes . .
N(3) C(4) 1.294(3) yes . .
N(3) C(5) 1.513(4) yes . .
N(4) N(5) 1.352(3) yes . .
N(4) C(11) 1.354(3) yes . .
N(5) C(9) 1.360(3) yes . .
N(6) C(12) 1.296(4) yes . .
N(6) C(13) 1.514(4) yes . .
N(7) N(8) 1.360(3) yes . .
N(7) C(19) 1.360(3) yes . .
N(8) C(17) 1.358(3) yes . .
N(9) C(20) 1.298(4) yes . .
N(9) C(21) 1.517(4) yes . .
C(1) C(2) 1.405(4) yes . .
C(1) C(4) 1.421(4) yes . .
C(2) C(3) 1.381(5) yes . .
C(5) C(6) 1.526(5) yes . .
C(5) C(7) 1.531(5) yes . .
C(5) C(8) 1.516(4) yes . .
C(9) C(10) 1.400(4) yes . .
C(9) C(12) 1.429(4) yes . .
C(10) C(11) 1.378(4) yes . .
C(13) C(14) 1.521(4) yes . .
C(13) C(15) 1.521(5) yes . .
C(13) C(16) 1.525(4) yes . .
C(17) C(18) 1.404(4) yes . .
C(17) C(20) 1.418(4) yes . .
C(18) C(19) 1.375(4) yes . .
C(21) C(22) 1.520(5) yes . .
C(21) C(23) 1.523(4) yes . .
C(21) C(24) 1.524(4) yes . .
O(8) H(40) 0.950 no . .
O(8) H(40) 1.149 no . 3_657
C(2) H(1) 0.950 no . .
C(3) H(2) 0.950 no . .
C(4) H(3) 0.950 no . .
C(6) H(4) 0.950 no . .
C(6) H(5) 0.950 no . .
C(6) H(6) 0.950 no . .
C(7) H(7) 0.950 no . .
C(7) H(8) 0.950 no . .
C(7) H(9) 0.950 no . .
C(8) H(10) 0.950 no . .
C(8) H(11) 0.950 no . .
C(8) H(12) 0.950 no . .
C(10) H(13) 0.950 no . .
C(11) H(14) 0.950 no . .
C(12) H(15) 0.950 no . .
C(14) H(16) 0.950 no . .
C(14) H(17) 0.950 no . .
C(14) H(18) 0.950 no . .
C(15) H(19) 0.950 no . .
C(15) H(20) 0.950 no . .
C(15) H(21) 0.950 no . .
C(16) H(22) 0.950 no . .
C(16) H(23) 0.950 no . .
C(16) H(24) 0.950 no . .
C(18) H(25) 0.950 no . .
C(19) H(26) 0.950 no . .
C(20) H(27) 0.950 no . .
C(22) H(28) 0.950 no . .
C(22) H(29) 0.950 no . .
C(22) H(30) 0.950 no . .
C(23) H(31) 0.950 no . .
C(23) H(32) 0.950 no . .
C(23) H(33) 0.950 no . .
C(24) H(34) 0.950 no . .
C(24) H(35) 0.950 no . .
C(24) H(36) 0.950 no . .
C(25) H(37) 0.950 no . .
C(25) H(38) 0.950 no . .
C(25) H(39) 0.950 no . .

loop_
_geom_contact_atom_site_label_1
_geom_contact_atom_site_label_2
_geom_contact_distance
_geom_contact_publ_flag
_geom_contact_site_symmetry_1
_geom_contact_site_symmetry_2
O(4) C(2) 3.537(4) ? . 3_656
O(4) C(4) 3.298(4) ? . 3_656
O(4) C(20) 3.134(4) ? . 1_455
O(5) C(12) 3.584(3) ? . 1_556
O(5) C(14) 3.428(5) ? . 4_555
O(5) C(16) 3.353(4) ? . 1_556
O(5) C(24) 3.592(4) ? . 1_455
O(6) C(16) 3.368(4) ? . 4_555
O(6) C(18) 3.490(4) ? . 1_455
O(6) C(20) 3.545(3) ? . 1_455
O(7) C(2) 3.460(5) ? . 3_656
O(7) C(4) 3.232(4) ? . 3_656
O(7) C(9) 3.484(3) ? . 1_556
O(7) C(10) 3.374(4) ? . 1_556
O(7) C(12) 3.248(3) ? . 1_556
O(7) C(25) 3.167(10) ? . .
O(8) C(1) 3.565(6) ? . 3_656
C(1) O(8) 3.565(6) ? . 3_656
C(1) C(25) 3.594(9) ? . 3_656
C(2) O(4) 3.537(4) ? . 3_656
C(2) O(7) 3.460(5) ? . 3_656
C(4) O(4) 3.298(4) ? . 3_656
C(4) O(7) 3.232(4) ? . 3_656
C(4) C(25) 3.191(8) ? . 3_656
C(9) O(7) 3.484(3) ? . 1_554
C(10) O(7) 3.374(4) ? . 1_554
C(12) O(5) 3.584(3) ? . 1_554
C(12) O(7) 3.248(3) ? . 1_554
C(14) O(5) 3.428(5) ? . 4_554
C(16) O(5) 3.353(4) ? . 1_554
C(16) O(6) 3.368(4) ? . 4_554
C(18) O(6) 3.490(4) ? . 1_655
C(19) C(25) 3.264(10) ? . 3_756
C(20) O(4) 3.134(4) ? . 1_655
C(20) O(6) 3.545(3) ? . 1_655
C(24) O(5) 3.592(4) ? . 1_655
C(25) O(7) 3.167(10) ? . .
C(25) C(1) 3.594(9) ? . 3_656
C(25) C(4) 3.191(8) ? . 3_656
C(25) C(19) 3.264(10) ? . 3_756
Cl(1) H(1) 3.192 ? . 3_656
Cl(1) H(3) 2.994 ? . 3_656
Cl(1) H(6) 3.278 ? . 3_656
Cl(1) H(13) 3.464 ? . 1_556
Cl(1) H(15) 3.356 ? . 1_556
Cl(1) H(17) 3.298 ? . 4_555
Cl(1) H(24) 3.561 ? . 1_556
Cl(1) H(27) 3.147 ? . 1_455
Cl(1) H(34) 3.563 ? . 1_455
O(2) H(37) 2.957 ? . 3_656
O(2) H(40) 2.998 ? . 3_656
O(3) H(29) 3.438 ? . 4_554
O(4) H(1) 2.907 ? . 3_656
O(4) H(3) 2.532 ? . 3_656
O(4) H(6) 2.718 ? . 3_656
O(4) H(12) 3.201 ? . 1_455
O(4) H(27) 2.710 ? . 1_455
O(4) H(34) 3.208 ? . 1_455
O(4) H(36) 3.586 ? . 1_455
O(5) H(1) 3.324 ? . 3_656
O(5) H(15) 2.754 ? . 1_556
O(5) H(16) 3.513 ? . 4_555
O(5) H(17) 2.671 ? . 4_555
O(5) H(20) 3.217 ? . 4_555
O(5) H(23) 3.546 ? . 1_556
O(5) H(23) 3.333 ? . 4_555
O(5) H(24) 2.457 ? . 1_556
O(5) H(27) 3.530 ? . 1_455
O(5) H(34) 2.948 ? . 1_455
O(5) H(36) 3.372 ? . 1_455
O(6) H(6) 3.480 ? . 3_656
O(6) H(8) 2.916 ? . .
O(6) H(13) 3.052 ? . 1_556
O(6) H(17) 2.906 ? . 4_555
O(6) H(22) 2.886 ? . 4_555
O(6) H(23) 3.006 ? . 4_555
O(6) H(25) 2.851 ? . 1_455
O(6) H(27) 2.781 ? . 1_455
O(7) H(1) 2.862 ? . 3_656
O(7) H(3) 2.419 ? . 3_656
O(7) H(4) 3.555 ? . 3_656
O(7) H(6) 3.179 ? . 3_656
O(7) H(13) 3.077 ? . 1_556
O(7) H(15) 2.952 ? . 1_556
O(7) H(24) 3.520 ? . 1_556
O(7) H(38) 3.493 ? . .
O(7) H(39) 2.245 ? . .
O(8) H(21) 3.055 ? . 3_656
O(8) H(26) 3.151 ? . 3_756
N(2) H(10) 3.457 ? . 3_756
N(3) H(37) 3.057 ? . 3_656
N(3) H(39) 3.358 ? . 3_656
N(6) H(40) 3.368 ? . 3_656
N(7) H(38) 3.503 ? . 3_756
C(1) H(10) 3.135 ? . 3_756
C(1) H(37) 3.492 ? . 3_656
C(1) H(39) 3.189 ? . 3_656
C(1) H(40) 3.477 ? . 3_656
C(2) H(10) 3.351 ? . 3_756
C(2) H(19) 3.120 ? . 3_655
C(2) H(31) 3.223 ? . 2_745
C(2) H(35) 3.412 ? . 2_745
C(3) H(19) 3.216 ? . 3_655
C(3) H(31) 3.372 ? . 2_745
C(3) H(32) 3.506 ? . 2_745
C(3) H(35) 2.971 ? . 2_745
C(4) H(10) 3.407 ? . 3_756
C(4) H(37) 2.935 ? . 3_656
C(4) H(39) 2.685 ? . 3_656
C(5) H(14) 3.540 ? . 1_556
C(5) H(37) 3.570 ? . 3_656
C(6) H(14) 3.196 ? . 1_556
C(7) H(22) 3.350 ? . 4_555
C(7) H(37) 3.253 ? . 3_656
C(8) H(14) 2.841 ? . 1_556
C(8) H(31) 3.570 ? . 4_555
C(8) H(32) 3.581 ? . 4_555
C(9) H(28) 3.565 ? . 4_554
C(9) H(32) 3.510 ? . 4_554
C(10) H(5) 3.282 ? . 1_554
C(10) H(11) 3.406 ? . 1_554
C(10) H(17) 3.529 ? . 4_554
C(10) H(32) 2.851 ? . 4_554
C(11) H(5) 2.959 ? . 1_554
C(11) H(10) 3.310 ? . 1_554
C(11) H(11) 3.131 ? . 1_554
C(11) H(32) 2.966 ? . 4_554
C(12) H(28) 3.596 ? . 4_554
C(14) H(13) 3.497 ? . 4_555
C(14) H(15) 3.429 ? . 4_555
C(15) H(35) 3.293 ? . 4_454
C(15) H(36) 3.407 ? . 4_454
C(15) H(37) 2.993 ? . 3_656
C(15) H(38) 3.594 ? . 3_656
C(15) H(40) 3.492 ? . 3_656
C(16) H(27) 3.515 ? . 4_454
C(16) H(36) 2.977 ? . 4_454
C(18) H(5) 3.544 ? . 3_756
C(18) H(20) 3.515 ? . 1_655
C(18) H(38) 3.062 ? . 3_756
C(19) H(5) 3.467 ? . 3_756
C(19) H(37) 3.520 ? . 3_756
C(19) H(38) 2.348 ? . 3_756
C(20) H(23) 3.527 ? . 4_655
C(22) H(33) 3.443 ? . 4_555
C(23) H(2) 3.427 ? . 2_755
C(23) H(11) 2.995 ? . 4_554
C(23) H(29) 3.583 ? . 4_554
C(24) H(2) 3.126 ? . 2_755
C(24) H(19) 3.166 ? . 4_655
C(24) H(20) 3.401 ? . 4_655
C(24) H(23) 2.891 ? . 4_655
C(25) H(3) 3.084 ? . 3_656
C(25) H(4) 3.594 ? . 3_656
C(25) H(9) 3.282 ? . 3_656
C(25) H(21) 2.733 ? . 3_656
C(25) H(26) 2.435 ? . 3_756
H(1) Cl(1) 3.192 ? . 3_656
H(1) O(4) 2.907 ? . 3_656
H(1) O(5) 3.324 ? . 3_656
H(1) O(7) 2.862 ? . 3_656
H(1) H(19) 2.781 ? . 3_655
H(1) H(31) 2.827 ? . 2_745
H(1) H(35) 3.186 ? . 2_745
H(1) H(39) 3.580 ? . 3_656
H(2) C(23) 3.427 ? . 2_745
H(2) C(24) 3.126 ? . 2_745
H(2) H(19) 2.940 ? . 3_655
H(2) H(31) 3.086 ? . 2_745
H(2) H(32) 3.089 ? . 2_745
H(2) H(34) 3.583 ? . 2_745
H(2) H(35) 2.185 ? . 2_745
H(3) Cl(1) 2.994 ? . 3_656
H(3) O(4) 2.532 ? . 3_656
H(3) O(7) 2.419 ? . 3_656
H(3) C(25) 3.084 ? . 3_656
H(3) H(37) 3.027 ? . 3_656
H(3) H(39) 2.357 ? . 3_656
H(4) O(7) 3.555 ? . 3_656
H(4) C(25) 3.594 ? . 3_656
H(4) H(4) 3.492 ? . 3_656
H(4) H(25) 3.524 ? . 1_455
H(4) H(37) 3.327 ? . 3_656
H(4) H(39) 3.138 ? . 3_656
H(5) C(10) 3.282 ? . 1_556
H(5) C(11) 2.959 ? . 1_556
H(5) C(18) 3.544 ? . 3_756
H(5) C(19) 3.467 ? . 3_756
H(5) H(13) 3.067 ? . 1_556
H(5) H(14) 2.344 ? . 1_556
H(5) H(26) 3.574 ? . 3_756
H(6) Cl(1) 3.278 ? . 3_656
H(6) O(4) 2.718 ? . 3_656
H(6) O(6) 3.480 ? . 3_656
H(6) O(7) 3.179 ? . 3_656
H(6) H(39) 3.437 ? . 3_656
H(7) H(22) 3.125 ? . 4_555
H(8) O(6) 2.916 ? . .
H(8) H(13) 3.123 ? . 1_556
H(8) H(22) 2.849 ? . 4_555
H(8) H(25) 3.125 ? . 1_455
H(9) C(25) 3.282 ? . 3_656
H(9) H(22) 3.584 ? . 4_555
H(9) H(25) 3.220 ? . 1_455
H(9) H(37) 2.420 ? . 3_656
H(9) H(39) 3.480 ? . 3_656
H(10) N(2) 3.457 ? . 3_756
H(10) C(1) 3.135 ? . 3_756
H(10) C(2) 3.351 ? . 3_756
H(10) C(4) 3.407 ? . 3_756
H(10) C(11) 3.310 ? . 1_556
H(10) H(14) 2.406 ? . 1_556
H(11) C(10) 3.406 ? . 1_556
H(11) C(11) 3.131 ? . 1_556
H(11) C(23) 2.995 ? . 4_555
H(11) H(13) 3.135 ? . 1_556
H(11) H(14) 2.519 ? . 1_556
H(11) H(31) 2.863 ? . 4_555
H(11) H(32) 2.679 ? . 4_555
H(11) H(33) 2.937 ? . 4_555
H(12) O(4) 3.201 ? . 1_655
H(12) H(31) 3.545 ? . 4_555
H(13) Cl(1) 3.464 ? . 1_554
H(13) O(6) 3.052 ? . 1_554
H(13) O(7) 3.077 ? . 1_554
H(13) C(14) 3.497 ? . 4_554
H(13) H(5) 3.067 ? . 1_554
H(13) H(8) 3.123 ? . 1_554
H(13) H(11) 3.135 ? . 1_554
H(13) H(17) 2.804 ? . 4_554
H(13) H(18) 3.377 ? . 4_554
H(13) H(32) 2.908 ? . 4_554
H(14) C(5) 3.540 ? . 1_554
H(14) C(6) 3.196 ? . 1_554
H(14) C(8) 2.841 ? . 1_554
H(14) H(5) 2.344 ? . 1_554
H(14) H(10) 2.406 ? . 1_554
H(14) H(11) 2.519 ? . 1_554
H(14) H(32) 3.102 ? . 4_554
H(15) Cl(1) 3.356 ? . 1_554
H(15) O(5) 2.754 ? . 1_554
H(15) O(7) 2.952 ? . 1_554
H(15) C(14) 3.429 ? . 4_554
H(15) H(16) 3.165 ? . 4_554
H(15) H(17) 2.877 ? . 4_554
H(15) H(28) 3.427 ? . 4_554
H(16) O(5) 3.513 ? . 4_554
H(16) H(15) 3.165 ? . 4_555
H(16) H(22) 3.471 ? . 4_555
H(16) H(24) 3.412 ? . 4_555
H(17) Cl(1) 3.298 ? . 4_554
H(17) O(5) 2.671 ? . 4_554
H(17) O(6) 2.906 ? . 4_554
H(17) C(10) 3.529 ? . 4_555
H(17) H(13) 2.804 ? . 4_555
H(17) H(15) 2.877 ? . 4_555
H(17) H(24) 3.488 ? . 4_555
H(18) H(13) 3.377 ? . 4_555
H(19) C(2) 3.120 ? . 3_655
H(19) C(3) 3.216 ? . 3_655
H(19) C(24) 3.166 ? . 4_454
H(19) H(1) 2.781 ? . 3_655
H(19) H(2) 2.940 ? . 3_655
H(19) H(34) 3.505 ? . 4_454
H(19) H(35) 2.648 ? . 4_454
H(19) H(36) 2.912 ? . 4_454
H(19) H(37) 3.364 ? . 3_656
H(19) H(40) 3.477 ? . 3_656
H(20) O(5) 3.217 ? . 4_554
H(20) C(18) 3.515 ? . 1_455
H(20) C(24) 3.401 ? . 4_454
H(20) H(25) 3.217 ? . 1_455
H(20) H(34) 3.306 ? . 4_454
H(20) H(35) 3.090 ? . 4_454
H(20) H(36) 3.245 ? . 4_454
H(20) H(37) 3.380 ? . 3_656
H(21) O(8) 3.055 ? . 3_656
H(21) C(25) 2.733 ? . 3_656
H(21) H(25) 3.436 ? . 1_455
H(21) H(26) 3.594 ? . 1_455
H(21) H(37) 2.056 ? . 3_656
H(21) H(38) 2.843 ? . 3_656
H(21) H(39) 3.563 ? . 3_656
H(21) H(40) 2.758 ? . 3_656
H(22) O(6) 2.886 ? . 4_554
H(22) C(7) 3.350 ? . 4_554
H(22) H(7) 3.125 ? . 4_554
H(22) H(8) 2.849 ? . 4_554
H(22) H(9) 3.584 ? . 4_554
H(22) H(16) 3.471 ? . 4_554
H(22) H(36) 3.523 ? . 4_454
H(23) O(5) 3.546 ? . 1_554
H(23) O(5) 3.333 ? . 4_554
H(23) O(6) 3.006 ? . 4_554
H(23) C(20) 3.527 ? . 4_454
H(23) C(24) 2.891 ? . 4_454
H(23) H(27) 2.683 ? . 4_454
H(23) H(34) 3.223 ? . 4_454
H(23) H(35) 3.100 ? . 4_454
H(23) H(36) 2.045 ? . 4_454
H(24) Cl(1) 3.561 ? . 1_554
H(24) O(5) 2.457 ? . 1_554
H(24) O(7) 3.520 ? . 1_554
H(24) H(16) 3.412 ? . 4_554
H(24) H(17) 3.488 ? . 4_554
H(24) H(36) 3.310 ? . 4_454
H(25) O(6) 2.851 ? . 1_655
H(25) H(4) 3.524 ? . 1_655
H(25) H(8) 3.125 ? . 1_655
H(25) H(9) 3.220 ? . 1_655
H(25) H(20) 3.217 ? . 1_655
H(25) H(21) 3.436 ? . 1_655
H(25) H(37) 3.358 ? . 3_756
H(25) H(38) 3.070 ? . 3_756
H(26) O(8) 3.151 ? . 3_756
H(26) C(25) 2.435 ? . 3_756
H(26) H(5) 3.574 ? . 3_756
H(26) H(21) 3.594 ? . 1_655
H(26) H(37) 2.863 ? . 3_756
H(26) H(38) 1.495 ? . 3_756
H(26) H(39) 2.837 ? . 3_756
H(27) Cl(1) 3.147 ? . 1_655
H(27) O(4) 2.710 ? . 1_655
H(27) O(5) 3.530 ? . 1_655
H(27) O(6) 2.781 ? . 1_655
H(27) C(16) 3.515 ? . 4_655
H(27) H(23) 2.683 ? . 4_655
H(28) C(9) 3.565 ? . 4_555
H(28) C(12) 3.596 ? . 4_555
H(28) H(15) 3.427 ? . 4_555
H(29) O(3) 3.438 ? . 4_555
H(29) C(23) 3.583 ? . 4_555
H(29) H(31) 3.533 ? . 4_555
H(29) H(33) 2.812 ? . 4_555
H(30) H(33) 3.242 ? . 4_555
H(31) C(2) 3.223 ? . 2_755
H(31) C(3) 3.372 ? . 2_755
H(31) C(8) 3.570 ? . 4_554
H(31) H(1) 2.827 ? . 2_755
H(31) H(2) 3.086 ? . 2_755
H(31) H(11) 2.863 ? . 4_554
H(31) H(12) 3.545 ? . 4_554
H(31) H(29) 3.533 ? . 4_554
H(32) C(3) 3.506 ? . 2_755
H(32) C(8) 3.581 ? . 4_554
H(32) C(9) 3.510 ? . 4_555
H(32) C(10) 2.851 ? . 4_555
H(32) C(11) 2.966 ? . 4_555
H(32) H(2) 3.089 ? . 2_755
H(32) H(11) 2.679 ? . 4_554
H(32) H(13) 2.908 ? . 4_555
H(32) H(14) 3.102 ? . 4_555
H(33) C(22) 3.443 ? . 4_554
H(33) H(11) 2.937 ? . 4_554
H(33) H(29) 2.812 ? . 4_554
H(33) H(30) 3.242 ? . 4_554
H(34) Cl(1) 3.563 ? . 1_655
H(34) O(4) 3.208 ? . 1_655
H(34) O(5) 2.948 ? . 1_655
H(34) H(2) 3.583 ? . 2_755
H(34) H(19) 3.505 ? . 4_655
H(34) H(20) 3.306 ? . 4_655
H(34) H(23) 3.223 ? . 4_655
H(35) C(2) 3.412 ? . 2_755
H(35) C(3) 2.971 ? . 2_755
H(35) C(15) 3.293 ? . 4_655
H(35) H(1) 3.186 ? . 2_755
H(35) H(2) 2.185 ? . 2_755
H(35) H(19) 2.648 ? . 4_655
H(35) H(20) 3.090 ? . 4_655
H(35) H(23) 3.100 ? . 4_655
H(36) O(4) 3.586 ? . 1_655
H(36) O(5) 3.372 ? . 1_655
H(36) C(15) 3.407 ? . 4_655
H(36) C(16) 2.977 ? . 4_655
H(36) H(19) 2.912 ? . 4_655
H(36) H(20) 3.245 ? . 4_655
H(36) H(22) 3.523 ? . 4_655
H(36) H(23) 2.045 ? . 4_655
H(36) H(24) 3.310 ? . 4_655
H(37) O(2) 2.957 ? . 3_656
H(37) N(3) 3.057 ? . 3_656
H(37) C(1) 3.492 ? . 3_656
H(37) C(4) 2.935 ? . 3_656
H(37) C(5) 3.570 ? . 3_656
H(37) C(7) 3.253 ? . 3_656
H(37) C(15) 2.993 ? . 3_656
H(37) C(19) 3.520 ? . 3_756
H(37) H(3) 3.027 ? . 3_656
H(37) H(4) 3.327 ? . 3_656
H(37) H(9) 2.420 ? . 3_656
H(37) H(19) 3.364 ? . 3_656
H(37) H(20) 3.380 ? . 3_656
H(37) H(21) 2.056 ? . 3_656
H(37) H(25) 3.358 ? . 3_756
H(37) H(26) 2.863 ? . 3_756
H(38) O(7) 3.493 ? . .
H(38) N(7) 3.503 ? . 3_756
H(38) C(15) 3.594 ? . 3_656
H(38) C(18) 3.062 ? . 3_756
H(38) C(19) 2.348 ? . 3_756
H(38) H(21) 2.843 ? . 3_656
H(38) H(25) 3.070 ? . 3_756
H(38) H(26) 1.495 ? . 3_756
H(39) O(7) 2.245 ? . .
H(39) N(3) 3.358 ? . 3_656
H(39) C(1) 3.189 ? . 3_656
H(39) C(4) 2.685 ? . 3_656
H(39) H(1) 3.580 ? . 3_656
H(39) H(3) 2.357 ? . 3_656
H(39) H(4) 3.138 ? . 3_656
H(39) H(6) 3.437 ? . 3_656
H(39) H(9) 3.480 ? . 3_656
H(39) H(21) 3.563 ? . 3_656
H(39) H(26) 2.837 ? . 3_756
H(40) O(2) 2.998 ? . 3_656
H(40) N(6) 3.368 ? . 3_656
H(40) C(1) 3.477 ? . 3_656
H(40) C(15) 3.492 ? . 3_656
H(40) H(19) 3.477 ? . 3_656
H(40) H(21) 2.758 ? . 3_656

loop_
_geom_torsion_atom_site_label_1
_geom_torsion_atom_site_label_2
_geom_torsion_atom_site_label_3
_geom_torsion_atom_site_label_4
_geom_torsion
_geom_torsion_publ_flag
_geom_torsion_site_symmetry_1
_geom_torsion_site_symmetry_2
_geom_torsion_site_symmetry_3
_geom_torsion_site_symmetry_4
N(1) Fe(1) N(4) N(5) 35.5(2) ? . . . .
N(1) Fe(1) N(4) C(11) -131.0(2) ? . . . .
N(4) Fe(1) N(1) N(2) -56.94(19) ? . . . .
N(4) Fe(1) N(1) C(3) 134.0(2) ? . . . .
N(1) Fe(1) N(4) N(5) 144.5(2) ? . . 3_755 3_755
N(1) Fe(1) N(4) C(11) -49.0(2) ? . . 3_755 3_755
N(4) Fe(1) N(1) N(2) 123.06(19) ? 3_755 . . .
N(4) Fe(1) N(1) C(3) -46.0(2) ? 3_755 . . .
N(1) Fe(1) N(7) N(8) -55.8(2) ? . . . .
N(1) Fe(1) N(7) C(19) 130.9(2) ? . . . .
N(7) Fe(1) N(1) N(2) 34.38(19) ? . . . .
N(7) Fe(1) N(1) C(3) -134.6(2) ? . . . .
N(1) Fe(1) N(7) N(8) -124.2(2) ? . . 3_755 3_755
N(1) Fe(1) N(7) C(19) 49.1(2) ? . . 3_755 3_755
N(7) Fe(1) N(1) N(2) -145.62(19) ? 3_755 . . .
N(7) Fe(1) N(1) C(3) 45.4(2) ? 3_755 . . .
N(1) Fe(1) N(4) N(5) -144.5(2) ? 3_755 . . .
N(1) Fe(1) N(4) C(11) 49.0(2) ? 3_755 . . .
N(4) Fe(1) N(1) N(2) -123.06(19) ? . . 3_755 3_755
N(4) Fe(1) N(1) C(3) 46.0(2) ? . . 3_755 3_755
N(1) Fe(1) N(4) N(5) -35.5(2) ? 3_755 . 3_755 3_755
N(1) Fe(1) N(4) C(11) 131.0(2) ? 3_755 . 3_755 3_755
N(4) Fe(1) N(1) N(2) 56.94(19) ? 3_755 . 3_755 3_755
N(4) Fe(1) N(1) C(3) -134.0(2) ? 3_755 . 3_755 3_755
N(1) Fe(1) N(7) N(8) 124.2(2) ? 3_755 . . .
N(1) Fe(1) N(7) C(19) -49.1(2) ? 3_755 . . .
N(7) Fe(1) N(1) N(2) 145.62(19) ? . . 3_755 3_755
N(7) Fe(1) N(1) C(3) -45.4(2) ? . . 3_755 3_755
N(1) Fe(1) N(7) N(8) 55.8(2) ? 3_755 . 3_755 3_755
N(1) Fe(1) N(7) C(19) -130.9(2) ? 3_755 . 3_755 3_755
N(7) Fe(1) N(1) N(2) -34.38(19) ? 3_755 . 3_755 3_755
N(7) Fe(1) N(1) C(3) 134.6(2) ? 3_755 . 3_755 3_755
N(4) Fe(1) N(7) N(8) 34.9(2) ? . . . .
N(4) Fe(1) N(7) C(19) -138.4(2) ? . . . .
N(7) Fe(1) N(4) N(5) -55.9(2) ? . . . .
N(7) Fe(1) N(4) C(11) 137.6(2) ? . . . .
N(4) Fe(1) N(7) N(8) 145.1(2) ? . . 3_755 3_755
N(4) Fe(1) N(7) C(19) -41.6(2) ? . . 3_755 3_755
N(7) Fe(1) N(4) N(5) 124.1(2) ? 3_755 . . .
N(7) Fe(1) N(4) C(11) -42.4(2) ? 3_755 . . .
N(4) Fe(1) N(7) N(8) -145.1(2) ? 3_755 . . .
N(4) Fe(1) N(7) C(19) 41.6(2) ? 3_755 . . .
N(7) Fe(1) N(4) N(5) -124.1(2) ? . . 3_755 3_755
N(7) Fe(1) N(4) C(11) 42.4(2) ? . . 3_755 3_755
N(4) Fe(1) N(7) N(8) -34.9(2) ? 3_755 . 3_755 3_755
N(4) Fe(1) N(7) C(19) 138.4(2) ? 3_755 . 3_755 3_755
N(7) Fe(1) N(4) N(5) 55.9(2) ? 3_755 . 3_755 3_755
N(7) Fe(1) N(4) C(11) -137.6(2) ? 3_755 . 3_755 3_755
O(1) Fe(2) O(2) N(6) 159.6(2) ? . . . .
O(2) Fe(2) O(1) N(3) 76.5(2) ? . . . .
O(1) Fe(2) O(3) N(9) 70.2(2) ? . . . .
O(3) Fe(2) O(1) N(3) 162.4(2) ? . . . .
O(1) Fe(2) N(2) N(1) -164.74(19) ? . . . .
O(1) Fe(2) N(2) C(1) 27.43(19) ? . . . .
N(2) Fe(2) O(1) N(3) -34.1(2) ? . . . .
O(1) Fe(2) N(5) N(4) -111.9(3) ? . . . .
O(1) Fe(2) N(5) C(9) 75.8(3) ? . . . .
N(5) Fe(2) O(1) N(3) 24.7(4) ? . . . .
O(1) Fe(2) N(8) N(7) 113.8(2) ? . . . .
O(1) Fe(2) N(8) C(17) -50.1(2) ? . . . .
N(8) Fe(2) O(1) N(3) -118.2(2) ? . . . .
O(2) Fe(2) O(3) N(9) 155.9(2) ? . . . .
O(3) Fe(2) O(2) N(6) 73.9(2) ? . . . .
O(2) Fe(2) N(2) N(1) 113.06(19) ? . . . .
O(2) Fe(2) N(2) C(1) -54.8(2) ? . . . .
N(2) Fe(2) O(2) N(6) -120.4(2) ? . . . .
O(2) Fe(2) N(5) N(4) -164.2(2) ? . . . .
O(2) Fe(2) N(5) C(9) 23.5(2) ? . . . .
N(5) Fe(2) O(2) N(6) -36.7(2) ? . . . .
O(2) Fe(2) N(8) N(7) -112.3(2) ? . . . .
O(2) Fe(2) N(8) C(17) 83.8(3) ? . . . .
N(8) Fe(2) O(2) N(6) 22.7(3) ? . . . .
O(3) Fe(2) N(2) N(1) -111.2(3) ? . . . .
O(3) Fe(2) N(2) C(1) 80.9(3) ? . . . .
N(2) Fe(2) O(3) N(9) 17.2(4) ? . . . .
O(3) Fe(2) N(5) N(4) 113.6(2) ? . . . .
O(3) Fe(2) N(5) C(9) -58.8(2) ? . . . .
N(5) Fe(2) O(3) N(9) -124.5(2) ? . . . .
O(3) Fe(2) N(8) N(7) -164.1(2) ? . . . .
O(3) Fe(2) N(8) C(17) 32.0(2) ? . . . .
N(8) Fe(2) O(3) N(9) -40.1(2) ? . . . .
N(2) Fe(2) N(5) N(4) -53.8(2) ? . . . .
N(2) Fe(2) N(5) C(9) 133.9(2) ? . . . .
N(5) Fe(2) N(2) N(1) 32.91(19) ? . . . .
N(5) Fe(2) N(2) C(1) -134.9(2) ? . . . .
N(2) Fe(2) N(8) N(7) 33.2(2) ? . . . .
N(2) Fe(2) N(8) C(17) -130.7(2) ? . . . .
N(8) Fe(2) N(2) N(1) -54.75(19) ? . . . .
N(8) Fe(2) N(2) C(1) 137.4(2) ? . . . .
N(5) Fe(2) N(8) N(7) -53.8(2) ? . . . .
N(5) Fe(2) N(8) C(17) 142.2(2) ? . . . .
N(8) Fe(2) N(5) N(4) 33.4(2) ? . . . .
N(8) Fe(2) N(5) C(9) -139.0(2) ? . . . .
Fe(2) O(1) N(3) C(4) 26.0(3) ? . . . .
Fe(2) O(1) N(3) C(5) -155.60(18) ? . . . .
Fe(2) O(2) N(6) C(12) 33.6(3) ? . . . .
Fe(2) O(2) N(6) C(13) -148.08(19) ? . . . .
Fe(2) O(3) N(9) C(20) 31.3(4) ? . . . .
Fe(2) O(3) N(9) C(21) -152.2(2) ? . . . .
Fe(1) N(1) N(2) Fe(2) 20.2(2) ? . . . .
Fe(1) N(1) N(2) C(1) -170.12(16) ? . . . .
Fe(1) N(1) C(3) C(2) 170.60(18) ? . . . .
N(2) N(1) C(3) C(2) 0.1(2) ? . . . .
C(3) N(1) N(2) Fe(2) -169.00(16) ? . . . .
C(3) N(1) N(2) C(1) 0.6(2) ? . . . .
Fe(2) N(2) C(1) C(2) 168.44(17) ? . . . .
Fe(2) N(2) C(1) C(4) -15.5(3) ? . . . .
N(1) N(2) C(1) C(2) -1.1(2) ? . . . .
N(1) N(2) C(1) C(4) 175.0(2) ? . . . .
O(1) N(3) C(4) C(1) 2.5(4) ? . . . .
O(1) N(3) C(5) C(6) -179.2(2) ? . . . .
O(1) N(3) C(5) C(7) 61.8(3) ? . . . .
O(1) N(3) C(5) C(8) -58.4(3) ? . . . .
C(4) N(3) C(5) C(6) -0.8(3) ? . . . .
C(4) N(3) C(5) C(7) -119.9(3) ? . . . .
C(4) N(3) C(5) C(8) 119.9(3) ? . . . .
C(5) N(3) C(4) C(1) -175.6(2) ? . . . .
Fe(1) N(4) N(5) Fe(2) 19.0(3) ? . . . .
Fe(1) N(4) N(5) C(9) -167.44(19) ? . . . .
Fe(1) N(4) C(11) C(10) 167.8(2) ? . . . .
N(5) N(4) C(11) C(10) -0.6(3) ? . . . .
C(11) N(4) N(5) Fe(2) -172.5(2) ? . . . .
C(11) N(4) N(5) C(9) 1.0(3) ? . . . .
Fe(2) N(5) C(9) C(10) 172.3(2) ? . . . .
Fe(2) N(5) C(9) C(12) -8.9(4) ? . . . .
N(4) N(5) C(9) C(10) -1.1(3) ? . . . .
N(4) N(5) C(9) C(12) 177.8(2) ? . . . .
O(2) N(6) C(12) C(9) -2.9(4) ? . . . .
O(2) N(6) C(13) C(14) 57.0(3) ? . . . .
O(2) N(6) C(13) C(15) -62.0(2) ? . . . .
O(2) N(6) C(13) C(16) 176.0(2) ? . . . .
C(12) N(6) C(13) C(14) -124.7(3) ? . . . .
C(12) N(6) C(13) C(15) 116.4(3) ? . . . .
C(12) N(6) C(13) C(16) -5.7(3) ? . . . .
C(13) N(6) C(12) C(9) 178.9(2) ? . . . .
Fe(1) N(7) N(8) Fe(2) 19.0(3) ? . . . .
Fe(1) N(7) N(8) C(17) -174.8(2) ? . . . .
Fe(1) N(7) C(19) C(18) 174.9(2) ? . . . .
N(8) N(7) C(19) C(18) 0.8(3) ? . . . .
C(19) N(7) N(8) Fe(2) -166.6(2) ? . . . .
C(19) N(7) N(8) C(17) -0.4(3) ? . . . .
Fe(2) N(8) C(17) C(18) 166.1(2) ? . . . .
Fe(2) N(8) C(17) C(20) -17.8(4) ? . . . .
N(7) N(8) C(17) C(18) -0.1(3) ? . . . .
N(7) N(8) C(17) C(20) 176.0(3) ? . . . .
O(3) N(9) C(20) C(17) 1.6(5) ? . . . .
O(3) N(9) C(21) C(22) 60.3(3) ? . . . .
O(3) N(9) C(21) C(23) -60.1(3) ? . . . .
O(3) N(9) C(21) C(24) -179.6(2) ? . . . .
C(20) N(9) C(21) C(22) -123.3(3) ? . . . .
C(20) N(9) C(21) C(23) 116.3(3) ? . . . .
C(20) N(9) C(21) C(24) -3.2(4) ? . . . .
C(21) N(9) C(20) C(17) -174.5(3) ? . . . .
N(2) C(1) C(2) C(3) 1.1(2) ? . . . .
N(2) C(1) C(4) N(3) -6.6(4) ? . . . .
C(2) C(1) C(4) N(3) 168.8(2) ? . . . .
C(4) C(1) C(2) C(3) -174.8(2) ? . . . .
C(1) C(2) C(3) N(1) -0.7(2) ? . . . .
N(5) C(9) C(10) C(11) 0.7(3) ? . . . .
N(5) C(9) C(12) N(6) -8.4(4) ? . . . .
C(10) C(9) C(12) N(6) 170.2(3) ? . . . .
C(12) C(9) C(10) C(11) -178.1(3) ? . . . .
C(9) C(10) C(11) N(4) -0.0(2) ? . . . .
N(8) C(17) C(18) C(19) 0.6(3) ? . . . .
N(8) C(17) C(20) N(9) -7.5(5) ? . . . .
C(18) C(17) C(20) N(9) 167.9(3) ? . . . .
C(20) C(17) C(18) C(19) -175.4(3) ? . . . .
C(17) C(18) C(19) N(7) -0.8(4) ? . . . .
